data_1559937
loop_
_publ_author_name
'Moon, Dae Jun'
'Lim, Woo Taik'
'Peterson, Brian K.'
'Seff, Karl'

_publ_section_title
;
 Using Crystallography and NMR to Count the Number of Three-Aluminum
 Six-Rings in Fully Zn2+-Exchanged Zeolite Y. These Six-Rings Concentrate
 at Single Six-Ring Positions
;
_journal_issue 1
_journal_name_full 'The Journal of Physical Chemistry C'
_journal_page_first 583
_journal_page_last 592
_journal_paper_doi 10.1021/acs.jpcc.0c09682
_journal_volume 125
_journal_year 2021
_chemical_formula_sum 'O393.88 Si192 Zn37.67'
_chemical_formula_weight 14157.44
_space_group_crystal_system cubic
_space_group_IT_number 227
_space_group_name_Hall '-F 4vw 2vw 3'
_space_group_name_H-M_alt 'F d -3 m :2'
_audit_creation_method SHELXL-2018/3
_cell_angle_alpha 90
_cell_angle_beta 90
_cell_angle_gamma 90
_cell_formula_units_Z 1
_cell_length_a 24.7060(3)
_cell_length_b 24.7060(3)
_cell_length_c 24.7060(3)
_cell_measurement_temperature 100(1)
_cell_volume 15080.2(3)
_computing_structure_refinement 'SHELXL-2018/3 (Sheldrick, 2018)'
_diffrn_ambient_temperature 100(1)
_diffrn_measured_fraction_theta_full 0.999
_diffrn_measured_fraction_theta_max 0.999
_diffrn_radiation_wavelength 0.630
_diffrn_reflns_av_R_equivalents 0.0058
_diffrn_reflns_av_unetI/netI 0.0096
_diffrn_reflns_Laue_measured_fraction_full 0.999
_diffrn_reflns_Laue_measured_fraction_max 0.999
_diffrn_reflns_limit_h_max 39
_diffrn_reflns_limit_h_min 2
_diffrn_reflns_limit_k_max 27
_diffrn_reflns_limit_k_min 0
_diffrn_reflns_limit_l_max 26
_diffrn_reflns_limit_l_min 0
_diffrn_reflns_number 2610
_diffrn_reflns_point_group_measured_fraction_full 0.999
_diffrn_reflns_point_group_measured_fraction_max 0.999
_diffrn_reflns_theta_full 22.210
_diffrn_reflns_theta_max 29.840
_diffrn_reflns_theta_min 2.067
_exptl_absorpt_coefficient_mu 1.782
_exptl_crystal_density_diffrn 1.559
_exptl_crystal_F_000 6968
_refine_diff_density_max 0.522
_refine_diff_density_min -0.538
_refine_diff_density_rms 0.092
_refine_ls_extinction_coef 0.00012(3)
_refine_ls_extinction_expression Fc^*^=kFc[1+0.001xFc^2^\l^3^/sin(2\q)]^-1/4^
_refine_ls_extinction_method 'SHELXL-2018/3 (Sheldrick 2018)'
_refine_ls_goodness_of_fit_ref 1.254
_refine_ls_hydrogen_treatment undef
_refine_ls_matrix_type full
_refine_ls_number_parameters 78
_refine_ls_number_reflns 1518
_refine_ls_number_restraints 2
_refine_ls_restrained_S_all 1.253
_refine_ls_R_factor_all 0.0418
_refine_ls_R_factor_gt 0.0411
_refine_ls_shift/su_max 0.056
_refine_ls_shift/su_mean 0.014
_refine_ls_structure_factor_coef Fsqd
_refine_ls_weighting_details 'w=1/[\s^2^(Fo^2^)+(0.0452P)^2^+109.8924P] where P=(Fo^2^+2Fc^2^)/3'
_refine_ls_weighting_scheme calc
_refine_ls_wR_factor_gt 0.1232
_refine_ls_wR_factor_ref 0.1235
_reflns_Friedel_coverage 0.000
_reflns_number_gt 1475
_reflns_number_total 1518
_reflns_threshold_expression 'I > 2\s(I)'
_cod_data_source_file ZnY523-1.cif
_cod_data_source_block ZnY523-1
_cod_depositor_comments 'Adding full bibliography for 1559931--1559945.cif.'
_cod_original_cell_volume 15080.2(5)
_cod_original_sg_symbol_H-M 'F d -3 m'
_cod_database_code 1559937
_shelx_shelxl_version_number 2018/3
_shelx_space_group_comment
;
The symmetry employed for this shelxl refinement is uniquely defined
by the following loop, which should always be used as a source of
symmetry information in preference to the above space-group names.
They are only intended as comments.
;

loop_
_space_group_symop_operation_xyz
'x, y, z'
'-x+3/4, -y+1/4, z+1/2'
'-x+1/4, y+1/2, -z+3/4'
'x+1/2, -y+3/4, -z+1/4'
'z, x, y'
'z+1/2, -x+3/4, -y+1/4'
'-z+3/4, -x+1/4, y+1/2'
'-z+1/4, x+1/2, -y+3/4'
'y, z, x'
'-y+1/4, z+1/2, -x+3/4'
'y+1/2, -z+3/4, -x+1/4'
'-y+3/4, -z+1/4, x+1/2'
'y+3/4, x+1/4, -z+1/2'
'-y, -x, -z'
'y+1/4, -x+1/2, z+3/4'
'-y+1/2, x+3/4, z+1/4'
'x+3/4, z+1/4, -y+1/2'
'-x+1/2, z+3/4, y+1/4'
'-x, -z, -y'
'x+1/4, -z+1/2, y+3/4'
'z+3/4, y+1/4, -x+1/2'
'z+1/4, -y+1/2, x+3/4'
'-z+1/2, y+3/4, x+1/4'
'-z, -y, -x'
'x, y+1/2, z+1/2'
'-x+3/4, -y+3/4, z+1'
'-x+1/4, y+1, -z+5/4'
'x+1/2, -y+5/4, -z+3/4'
'z, x+1/2, y+1/2'
'z+1/2, -x+5/4, -y+3/4'
'-z+3/4, -x+3/4, y+1'
'-z+1/4, x+1, -y+5/4'
'y, z+1/2, x+1/2'
'-y+1/4, z+1, -x+5/4'
'y+1/2, -z+5/4, -x+3/4'
'-y+3/4, -z+3/4, x+1'
'y+3/4, x+3/4, -z+1'
'-y, -x+1/2, -z+1/2'
'y+1/4, -x+1, z+5/4'
'-y+1/2, x+5/4, z+3/4'
'x+3/4, z+3/4, -y+1'
'-x+1/2, z+5/4, y+3/4'
'-x, -z+1/2, -y+1/2'
'x+1/4, -z+1, y+5/4'
'z+3/4, y+3/4, -x+1'
'z+1/4, -y+1, x+5/4'
'-z+1/2, y+5/4, x+3/4'
'-z, -y+1/2, -x+1/2'
'x+1/2, y, z+1/2'
'-x+5/4, -y+1/4, z+1'
'-x+3/4, y+1/2, -z+5/4'
'x+1, -y+3/4, -z+3/4'
'z+1/2, x, y+1/2'
'z+1, -x+3/4, -y+3/4'
'-z+5/4, -x+1/4, y+1'
'-z+3/4, x+1/2, -y+5/4'
'y+1/2, z, x+1/2'
'-y+3/4, z+1/2, -x+5/4'
'y+1, -z+3/4, -x+3/4'
'-y+5/4, -z+1/4, x+1'
'y+5/4, x+1/4, -z+1'
'-y+1/2, -x, -z+1/2'
'y+3/4, -x+1/2, z+5/4'
'-y+1, x+3/4, z+3/4'
'x+5/4, z+1/4, -y+1'
'-x+1, z+3/4, y+3/4'
'-x+1/2, -z, -y+1/2'
'x+3/4, -z+1/2, y+5/4'
'z+5/4, y+1/4, -x+1'
'z+3/4, -y+1/2, x+5/4'
'-z+1, y+3/4, x+3/4'
'-z+1/2, -y, -x+1/2'
'x+1/2, y+1/2, z'
'-x+5/4, -y+3/4, z+1/2'
'-x+3/4, y+1, -z+3/4'
'x+1, -y+5/4, -z+1/4'
'z+1/2, x+1/2, y'
'z+1, -x+5/4, -y+1/4'
'-z+5/4, -x+3/4, y+1/2'
'-z+3/4, x+1, -y+3/4'
'y+1/2, z+1/2, x'
'-y+3/4, z+1, -x+3/4'
'y+1, -z+5/4, -x+1/4'
'-y+5/4, -z+3/4, x+1/2'
'y+5/4, x+3/4, -z+1/2'
'-y+1/2, -x+1/2, -z'
'y+3/4, -x+1, z+3/4'
'-y+1, x+5/4, z+1/4'
'x+5/4, z+3/4, -y+1/2'
'-x+1, z+5/4, y+1/4'
'-x+1/2, -z+1/2, -y'
'x+3/4, -z+1, y+3/4'
'z+5/4, y+3/4, -x+1/2'
'z+3/4, -y+1, x+3/4'
'-z+1, y+5/4, x+1/4'
'-z+1/2, -y+1/2, -x'
'-x, -y, -z'
'x-3/4, y-1/4, -z-1/2'
'x-1/4, -y-1/2, z-3/4'
'-x-1/2, y-3/4, z-1/4'
'-z, -x, -y'
'-z-1/2, x-3/4, y-1/4'
'z-3/4, x-1/4, -y-1/2'
'z-1/4, -x-1/2, y-3/4'
'-y, -z, -x'
'y-1/4, -z-1/2, x-3/4'
'-y-1/2, z-3/4, x-1/4'
'y-3/4, z-1/4, -x-1/2'
'-y-3/4, -x-1/4, z-1/2'
'y, x, z'
'-y-1/4, x-1/2, -z-3/4'
'y-1/2, -x-3/4, -z-1/4'
'-x-3/4, -z-1/4, y-1/2'
'x-1/2, -z-3/4, -y-1/4'
'x, z, y'
'-x-1/4, z-1/2, -y-3/4'
'-z-3/4, -y-1/4, x-1/2'
'-z-1/4, y-1/2, -x-3/4'
'z-1/2, -y-3/4, -x-1/4'
'z, y, x'
'-x, -y+1/2, -z+1/2'
'x-3/4, y+1/4, -z'
'x-1/4, -y, z-1/4'
'-x-1/2, y-1/4, z+1/4'
'-z, -x+1/2, -y+1/2'
'-z-1/2, x-1/4, y+1/4'
'z-3/4, x+1/4, -y'
'z-1/4, -x, y-1/4'
'-y, -z+1/2, -x+1/2'
'y-1/4, -z, x-1/4'
'-y-1/2, z-1/4, x+1/4'
'y-3/4, z+1/4, -x'
'-y-3/4, -x+1/4, z'
'y, x+1/2, z+1/2'
'-y-1/4, x, -z-1/4'
'y-1/2, -x-1/4, -z+1/4'
'-x-3/4, -z+1/4, y'
'x-1/2, -z-1/4, -y+1/4'
'x, z+1/2, y+1/2'
'-x-1/4, z, -y-1/4'
'-z-3/4, -y+1/4, x'
'-z-1/4, y, -x-1/4'
'z-1/2, -y-1/4, -x+1/4'
'z, y+1/2, x+1/2'
'-x+1/2, -y, -z+1/2'
'x-1/4, y-1/4, -z'
'x+1/4, -y-1/2, z-1/4'
'-x, y-3/4, z+1/4'
'-z+1/2, -x, -y+1/2'
'-z, x-3/4, y+1/4'
'z-1/4, x-1/4, -y'
'z+1/4, -x-1/2, y-1/4'
'-y+1/2, -z, -x+1/2'
'y+1/4, -z-1/2, x-1/4'
'-y, z-3/4, x+1/4'
'y-1/4, z-1/4, -x'
'-y-1/4, -x-1/4, z'
'y+1/2, x, z+1/2'
'-y+1/4, x-1/2, -z-1/4'
'y, -x-3/4, -z+1/4'
'-x-1/4, -z-1/4, y'
'x, -z-3/4, -y+1/4'
'x+1/2, z, y+1/2'
'-x+1/4, z-1/2, -y-1/4'
'-z-1/4, -y-1/4, x'
'-z+1/4, y-1/2, -x-1/4'
'z, -y-3/4, -x+1/4'
'z+1/2, y, x+1/2'
'-x+1/2, -y+1/2, -z'
'x-1/4, y+1/4, -z-1/2'
'x+1/4, -y, z-3/4'
'-x, y-1/4, z-1/4'
'-z+1/2, -x+1/2, -y'
'-z, x-1/4, y-1/4'
'z-1/4, x+1/4, -y-1/2'
'z+1/4, -x, y-3/4'
'-y+1/2, -z+1/2, -x'
'y+1/4, -z, x-3/4'
'-y, z-1/4, x-1/4'
'y-1/4, z+1/4, -x-1/2'
'-y-1/4, -x+1/4, z-1/2'
'y+1/2, x+1/2, z'
'-y+1/4, x, -z-3/4'
'y, -x-1/4, -z-1/4'
'-x-1/4, -z+1/4, y-1/2'
'x, -z-1/4, -y-1/4'
'x+1/2, z+1/2, y'
'-x+1/4, z, -y-3/4'
'-z-1/4, -y+1/4, x-1/2'
'-z+1/4, y, -x-3/4'
'z, -y-1/4, -x-1/4'
'z+1/2, y+1/2, x'

loop_
_atom_site_label
_atom_site_type_symbol
_atom_site_fract_x
_atom_site_fract_y
_atom_site_fract_z
_atom_site_U_iso_or_equiv
_atom_site_adp_type
_atom_site_occupancy
_atom_site_site_symmetry_order
_atom_site_calc_flag
_atom_site_refinement_flags_posn
_atom_site_refinement_flags_adp
_atom_site_refinement_flags_occupancy
_atom_site_disorder_assembly
_atom_site_disorder_group
Si Si -0.05193(2) 0.12388(2) 0.03660(2) 0.00854(14) Uani 1 1 d . . . . .
O1 O -0.10227(7) 0.000000 0.10227(7) 0.0331(5) Uani 1 2 d S T P . .
O2A O 0.0038(2) 0.0038(2) 0.1504(5) 0.0104(11) Uani 0.5125 2 d S T P . .
O2B O -0.0051(2) -0.0051(2) 0.1448(5) 0.0155(14) Uani 0.4875 2 d S T P . .
O3A O -0.0314(7) 0.0604(3) 0.0604(3) 0.011(2) Uani 0.189(3) 2 d S T P . .
O3B O -0.02355(18) 0.07186(10) 0.07186(10) 0.0191(6) Uani 0.811(3) 2 d S T P . .
O4 O 0.07937(5) 0.07937(5) 0.32013(7) 0.0178(3) Uani 1 2 d S T P . .
Zn1 Zn 0.000000 0.000000 0.000000 0.0457(18) Uani 0.189(3) 12 d S T P . .
Zn1P Zn 0.04103(10) 0.04103(10) 0.04103(10) 0.0278(8) Uani 0.251(2) 6 d S T P . .
Zn1' Zn 0.05913(4) 0.05913(4) 0.05913(4) 0.0141(4) Uani 0.309(3) 6 d S T P . .
Zn2' Zn 0.20113(5) 0.20113(5) 0.20113(5) 0.0089(4) Uani 0.309(3) 6 d S T P . .
Zn2P Zn 0.21965(13) 0.21965(13) 0.21965(13) 0.0149(16) Uani 0.133(4) 6 d S T . . .
Zn2 Zn 0.2425(2) 0.2425(2) 0.2425(2) 0.026(3) Uani 0.081(3) 6 d S T . . .
O5 O 0.1334(7) 0.1676(5) 0.1676(5) 0.028(5) Uani 0.1029(9) 2 d S T P . .

loop_
_atom_site_aniso_label
_atom_site_aniso_U_11
_atom_site_aniso_U_22
_atom_site_aniso_U_33
_atom_site_aniso_U_23
_atom_site_aniso_U_13
_atom_site_aniso_U_12
Si 0.0114(2) 0.00700(19) 0.00726(19) -0.00132(12) 0.00066(12) -0.00089(11)
O1 0.0327(7) 0.0338(12) 0.0327(7) -0.0153(6) -0.0039(9) -0.0153(6)
O2A 0.0101(16) 0.0101(16) 0.011(2) -0.0046(14) -0.0046(14) 0.0032(17)
O2B 0.017(2) 0.017(2) 0.012(3) 0.003(2) 0.003(2) 0.004(2)
O3A 0.020(5) 0.007(3) 0.007(3) -0.003(3) -0.001(3) -0.001(3)
O3B 0.0325(18) 0.0124(8) 0.0124(8) 0.0025(10) 0.0054(10) 0.0054(10)
O4 0.0175(5) 0.0175(5) 0.0183(8) -0.0025(4) -0.0025(4) 0.0069(6)
Zn1 0.0457(18) 0.0457(18) 0.0457(18) 0.0027(17) 0.0027(17) 0.0027(17)
Zn1P 0.0278(8) 0.0278(8) 0.0278(8) 0.0186(9) 0.0186(9) 0.0186(9)
Zn1' 0.0141(4) 0.0141(4) 0.0141(4) -0.0041(3) -0.0041(3) -0.0041(3)
Zn2' 0.0089(4) 0.0089(4) 0.0089(4) 0.0013(3) 0.0013(3) 0.0013(3)
Zn2P 0.0149(16) 0.0149(16) 0.0149(16) 0.0092(14) 0.0092(14) 0.0092(14)
Zn2 0.026(3) 0.026(3) 0.026(3) 0.012(2) 0.012(2) 0.012(2)
O5 0.009(7) 0.038(7) 0.038(7) -0.025(9) -0.001(4) -0.001(4)

loop_
_atom_type_symbol
_atom_type_description
_atom_type_scat_dispersion_real
_atom_type_scat_dispersion_imag
_atom_type_scat_source
O O 0.0100 0.0060 'International Tables Vol C Tables 4.2.6.8 and 6.1.1.4'
Si Si 0.0800 0.0690 'International Tables Vol C Tables 4.2.6.8 and 6.1.1.4'
Zn Zn 0.2940 1.3980 'International Tables Vol C Tables 4.2.6.8 and 6.1.1.4'

loop_
_geom_angle_atom_site_label_1
_geom_angle_atom_site_label_2
_geom_angle_atom_site_label_3
_geom_angle
_geom_angle_site_symmetry_1
_geom_angle_site_symmetry_3
_geom_angle_publ_flag
O1 Si O4 112.46(10) 101 55_454 ?
O1 Si O2B 107.2(3) 101 9 ?
O4 Si O2B 112.4(3) 55_454 9 ?
O1 Si O3B 110.56(15) 101 . ?
O4 Si O3B 108.46(13) 55_454 . ?
O2B Si O3B 105.6(4) 9 . ?
O1 Si O2A 118.3(2) 101 9 ?
O4 Si O2A 104.8(3) 55_454 9 ?
O2B Si O2A 11.2(4) 9 9 ?
O3B Si O2A 101.4(4) . 9 ?
O1 Si O3A 96.6(4) 101 . ?
O4 Si O3A 119.8(4) 55_454 . ?
O2B Si O3A 106.8(7) 9 . ?
O3B Si O3A 14.7(3) . . ?
O2A Si O3A 105.4(7) 9 . ?
O1 Si Zn1P 111.82(12) 101 . ?
O4 Si Zn1P 130.87(10) 55_454 . ?
O2B Si Zn1P 72.8(4) 9 . ?
O3B Si Zn1P 34.23(12) . . ?
O2A Si Zn1P 70.9(4) 9 . ?
O3A Si Zn1P 34.5(5) . . ?
O1 Si Zn2P 135.92(10) 101 27_544 ?
O4 Si Zn2P 71.01(7) 55_454 27_544 ?
O2B Si Zn2P 42.9(3) 9 27_544 ?
O3B Si Zn2P 109.20(17) . 27_544 ?
O2A Si Zn2P 34.0(3) 9 27_544 ?
O3A Si Zn2P 120.4(5) . 27_544 ?
Zn1P Si Zn2P 91.14(11) . 27_544 ?
O1 Si Zn2' 148.84(4) 101 27_544 ?
O4 Si Zn2' 74.12(6) 55_454 27_544 ?
O2B Si Zn2' 46.3(3) 9 27_544 ?
O3B Si Zn2' 94.72(14) . 27_544 ?
O2A Si Zn2' 35.45(19) 9 27_544 ?
O3A Si Zn2' 106.3(5) . 27_544 ?
Zn1P Si Zn2' 79.03(8) . 27_544 ?
Zn2P Si Zn2' 14.50(9) 27_544 27_544 ?
O1 Si Zn1' 125.69(9) 101 . ?
O4 Si Zn1' 118.34(7) 55_454 . ?
O2B Si Zn1' 70.3(4) 9 . ?
O3B Si Zn1' 35.64(13) . . ?
O2A Si Zn1' 65.8(4) 9 . ?
O3A Si Zn1' 41.4(5) . . ?
Zn1P Si Zn1' 13.86(7) . . ?
Zn2P Si Zn1' 80.24(9) 27_544 . ?
Zn2' Si Zn1' 67.14(4) 27_544 . ?
O1 Si Zn2 120.11(17) 101 27_544 ?
O4 Si Zn2 68.93(7) 55_454 27_544 ?
O2B Si Zn2 43.8(4) 9 27_544 ?
O3B Si Zn2 126.0(2) . 27_544 ?
O2A Si Zn2 38.7(4) 9 27_544 ?
O3A Si Zn2 136.7(5) . 27_544 ?
Zn1P Si Zn2 105.19(14) . 27_544 ?
Zn2P Si Zn2 16.88(19) 27_544 27_544 ?
Zn2' Si Zn2 31.38(18) 27_544 27_544 ?
Zn1' Si Zn2 95.63(15) . 27_544 ?
O1 Si Zn1 81.21(9) 101 . ?
O4 Si Zn1 154.76(7) 55_454 . ?
O2B Si Zn1 81.4(4) 9 . ?
O3B Si Zn1 46.35(11) . . ?
O2A Si Zn1 85.2(4) 9 . ?
O3A Si Zn1 35.2(4) . . ?
Zn1P Si Zn1 30.62(8) . . ?
Zn2P Si Zn1 114.73(6) 27_544 . ?
Zn2' Si Zn1 105.62(3) 27_544 . ?
Zn1' Si Zn1 44.48(3) . . ?
Zn2 Si Zn1 123.89(8) 27_544 . ?
Si O1 Si 144.09(17) 115 105 ?
Si O2A Si 127.2(5) 115 5 ?
Si O2A Zn2P 116.4(3) 115 50_454 ?
Si O2A Zn2P 116.3(3) 5 50_454 ?
Si O2A Zn2' 114.71(19) 115 50_454 ?
Si O2A Zn2' 114.71(19) 5 50_454 ?
Zn2P O2A Zn2' 23.02(17) 50_454 50_454 ?
Si O2A Zn2 113.0(4) 115 50_454 ?
Si O2A Zn2 113.0(4) 5 50_454 ?
Zn2P O2A Zn2 25.2(3) 50_454 50_454 ?
Zn2' O2A Zn2 48.2(3) 50_454 50_454 ?
Si O2A Zn1' 82.2(4) 115 . ?
Si O2A Zn1' 82.2(4) 5 . ?
Zn2P O2A Zn1' 111.0(4) 50_454 . ?
Zn2' O2A Zn1' 88.0(3) 50_454 . ?
Zn2 O2A Zn1' 136.2(3) 50_454 . ?
Si O2A Zn1P 76.1(4) 115 . ?
Si O2A Zn1P 76.1(4) 5 . ?
Zn2P O2A Zn1P 125.9(4) 50_454 . ?
Zn2' O2A Zn1P 102.9(4) 50_454 . ?
Zn2 O2A Zn1P 151.1(4) 50_454 . ?
Zn1' O2A Zn1P 14.91(9) . . ?
Si O2B Si 142.6(7) 115 5 ?
Si O2B Zn2P 107.1(3) 115 50_454 ?
Si O2B Zn2P 107.1(3) 5 50_454 ?
Si O2B Zn2' 103.4(3) 115 50_454 ?
Si O2B Zn2' 103.4(3) 5 50_454 ?
Zn2P O2B Zn2' 19.76(15) 50_454 50_454 ?
Si O2B Zn2 108.7(4) 115 50_454 ?
Si O2B Zn2 108.7(4) 5 50_454 ?
Zn2P O2B Zn2 23.5(3) 50_454 50_454 ?
Zn2' O2B Zn2 43.2(3) 50_454 50_454 ?
Si O2B Zn1P 76.2(4) 115 . ?
Si O2B Zn1P 76.2(4) 5 . ?
Zn2P O2B Zn1P 114.1(4) 50_454 . ?
Zn2' O2B Zn1P 94.3(3) 50_454 . ?
Zn2 O2B Zn1P 137.6(4) 50_454 . ?
Si O2B Zn1' 79.8(4) 115 . ?
Si O2B Zn1' 79.8(4) 5 . ?
Zn2P O2B Zn1' 99.5(3) 50_454 . ?
Zn2' O2B Zn1' 79.8(3) 50_454 . ?
Zn2 O2B Zn1' 123.0(4) 50_454 . ?
Zn1P O2B Zn1' 14.52(9) . . ?
Si O3A Si 121.2(9) . 115 ?
Si O3A Zn1P 114.3(5) . . ?
Si O3A Zn1P 114.3(5) 115 . ?
Si O3A Zn1' 107.4(5) . . ?
Si O3A Zn1' 107.4(5) 115 . ?
Zn1P O3A Zn1' 19.59(19) . . ?
Si O3A Zn1 118.1(4) . . ?
Si O3A Zn1 118.1(4) 115 . ?
Zn1P O3A Zn1 49.1(4) . . ?
Zn1' O3A Zn1 68.7(5) . . ?
Si O3B Si 127.0(3) 115 . ?
Si O3B Zn1P 115.93(12) 115 . ?
Si O3B Zn1P 115.92(12) . . ?
Si O3B Zn1' 116.02(14) 115 . ?
Si O3B Zn1' 116.02(14) . . ?
Zn1P O3B Zn1' 21.74(12) . . ?
Si O3B Zn1 105.09(12) 115 . ?
Si O3B Zn1 105.08(12) . . ?
Zn1P O3B Zn1 42.93(15) . . ?
Zn1' O3B Zn1 64.67(11) . . ?
Si O4 Si 147.55(13) 167_565 34_544 ?
Si O4 Zn2P 78.28(7) 167_565 50_454 ?
Si O4 Zn2P 78.28(7) 34_544 50_454 ?
Si O4 Zn2' 75.81(6) 167_565 50_454 ?
Si O4 Zn2' 75.81(6) 34_544 50_454 ?
Zn2P O4 Zn2' 14.68(10) 50_454 50_454 ?
Si O4 Zn2 82.32(8) 167_565 50_454 ?
Si O4 Zn2 82.31(8) 34_544 50_454 ?
Zn2P O4 Zn2 18.0(2) 50_454 50_454 ?
Zn2' O4 Zn2 32.72(19) 50_454 50_454 ?
Zn1P Zn1 Zn1P 180.0(4) 97 . ?
Zn1P Zn1 O3A 124.6(4) 97 . ?
Zn1P Zn1 O3A 55.4(4) . . ?
Zn1P Zn1 O3A 55.4(4) 97 105 ?
Zn1P Zn1 O3A 124.6(4) . 105 ?
O3A Zn1 O3A 89.0(5) . 105 ?
Zn1P Zn1 O3A 124.6(4) 97 9 ?
Zn1P Zn1 O3A 55.4(4) . 9 ?
O3A Zn1 O3A 91.0(5) . 9 ?
O3A Zn1 O3A 180.0(11) 105 9 ?
Zn1P Zn1 O3A 55.4(4) 97 101 ?
Zn1P Zn1 O3A 124.6(4) . 101 ?
O3A Zn1 O3A 89.0(5) . 101 ?
O3A Zn1 O3A 91.0(5) 105 101 ?
O3A Zn1 O3A 89.0(5) 9 101 ?
Zn1P Zn1 O3A 124.6(4) 97 5 ?
Zn1P Zn1 O3A 55.4(4) . 5 ?
O3A Zn1 O3A 91.0(5) . 5 ?
O3A Zn1 O3A 89.0(5) 105 5 ?
O3A Zn1 O3A 91.0(5) 9 5 ?
O3A Zn1 O3A 180.0(11) 101 5 ?
Zn1P Zn1 O3A 55.4(4) 97 97 ?
Zn1P Zn1 O3A 124.6(4) . 97 ?
O3A Zn1 O3A 180.0 . 97 ?
O3A Zn1 O3A 91.0(5) 105 97 ?
O3A Zn1 O3A 89.0(5) 9 97 ?
O3A Zn1 O3A 91.0(5) 101 97 ?
O3A Zn1 O3A 89.0(5) 5 97 ?
Zn1P Zn1 Zn1' 0.0(2) 97 97 ?
Zn1P Zn1 Zn1' 180.0(2) . 97 ?
O3A Zn1 Zn1' 124.6(4) . 97 ?
O3A Zn1 Zn1' 55.4(4) 105 97 ?
O3A Zn1 Zn1' 124.6(4) 9 97 ?
O3A Zn1 Zn1' 55.4(4) 101 97 ?
O3A Zn1 Zn1' 124.6(4) 5 97 ?
O3A Zn1 Zn1' 55.4(4) 97 97 ?
Zn1P Zn1 Zn1' 180.0(2) 97 . ?
Zn1P Zn1 Zn1' 0.0(2) . . ?
O3A Zn1 Zn1' 55.4(4) . . ?
O3A Zn1 Zn1' 124.6(4) 105 . ?
O3A Zn1 Zn1' 55.4(4) 9 . ?
O3A Zn1 Zn1' 124.6(4) 101 . ?
O3A Zn1 Zn1' 55.4(4) 5 . ?
O3A Zn1 Zn1' 124.6(4) 97 . ?
Zn1' Zn1 Zn1' 180.00(12) 97 . ?
Zn1P Zn1 O3B 131.69(10) 97 . ?
Zn1P Zn1 O3B 48.31(10) . . ?
O3A Zn1 O3B 7.1(4) . . ?
O3A Zn1 O3B 94.0(3) 105 . ?
O3A Zn1 O3B 86.0(3) 9 . ?
O3A Zn1 O3B 94.0(3) 101 . ?
O3A Zn1 O3B 86.0(3) 5 . ?
O3A Zn1 O3B 172.9(4) 97 . ?
Zn1' Zn1 O3B 131.69(10) 97 . ?
Zn1' Zn1 O3B 48.31(10) . . ?
Zn1P Zn1 O3B 48.31(10) 97 105 ?
Zn1P Zn1 O3B 131.69(10) . 105 ?
O3A Zn1 O3B 94.0(3) . 105 ?
O3A Zn1 O3B 7.1(4) 105 105 ?
O3A Zn1 O3B 172.9(4) 9 105 ?
O3A Zn1 O3B 86.0(3) 101 105 ?
O3A Zn1 O3B 94.0(3) 5 105 ?
O3A Zn1 O3B 86.0(3) 97 105 ?
Zn1' Zn1 O3B 48.31(10) 97 105 ?
Zn1' Zn1 O3B 131.69(10) . 105 ?
O3B Zn1 O3B 99.41(15) . 105 ?
Zn1' Zn1P Zn1 180.0(6) . . ?
Zn1' Zn1P O3A 104.5(3) . 9 ?
Zn1 Zn1P O3A 75.5(3) . 9 ?
Zn1' Zn1P O3A 104.5(3) . 5 ?
Zn1 Zn1P O3A 75.5(3) . 5 ?
O3A Zn1P O3A 113.9(3) 9 5 ?
Zn1' Zn1P O3A 104.5(3) . . ?
Zn1 Zn1P O3A 75.5(3) . . ?
O3A Zn1P O3A 113.9(3) 9 . ?
O3A Zn1P O3A 113.9(3) 5 . ?
Zn1' Zn1P O3B 91.24(17) . . ?
Zn1 Zn1P O3B 88.76(17) . . ?
O3A Zn1P O3B 118.59(10) 9 . ?
O3A Zn1P O3B 118.59(10) 5 . ?
O3A Zn1P O3B 13.3(3) . . ?
Zn1' Zn1P O3B 91.24(17) . 9 ?
Zn1 Zn1P O3B 88.76(17) . 9 ?
O3A Zn1P O3B 13.3(3) 9 9 ?
O3A Zn1P O3B 118.59(10) 5 9 ?
O3A Zn1P O3B 118.59(10) . 9 ?
O3B Zn1P O3B 119.954(13) . 9 ?
Zn1' Zn1P O3B 91.24(17) . 5 ?
Zn1 Zn1P O3B 88.76(17) . 5 ?
O3A Zn1P O3B 118.59(10) 9 5 ?
O3A Zn1P O3B 13.3(3) 5 5 ?
O3A Zn1P O3B 118.59(10) . 5 ?
O3B Zn1P O3B 119.954(13) . 5 ?
O3B Zn1P O3B 119.953(13) 9 5 ?
Zn1' Zn1P O5 22.4(4) . 32_544 ?
Zn1 Zn1P O5 157.6(4) . 32_544 ?
O3A Zn1P O5 92.7(4) 9 32_544 ?
O3A Zn1P O5 126.9(5) 5 32_544 ?
O3A Zn1P O5 92.7(4) . 32_544 ?
O3B Zn1P O5 80.2(2) . 32_544 ?
O3B Zn1P O5 80.2(2) 9 32_544 ?
O3B Zn1P O5 113.6(4) 5 32_544 ?
Zn1' Zn1P O5 22.4(4) . 76_445 ?
Zn1 Zn1P O5 157.6(4) . 76_445 ?
O3A Zn1P O5 92.7(4) 9 76_445 ?
O3A Zn1P O5 92.7(4) 5 76_445 ?
O3A Zn1P O5 126.9(5) . 76_445 ?
O3B Zn1P O5 113.6(4) . 76_445 ?
O3B Zn1P O5 80.2(2) 9 76_445 ?
O3B Zn1P O5 80.2(2) 5 76_445 ?
O5 Zn1P O5 38.5(6) 32_544 76_445 ?
Zn1' Zn1P O5 22.4(4) . 60_454 ?
Zn1 Zn1P O5 157.6(4) . 60_454 ?
O3A Zn1P O5 126.9(5) 9 60_454 ?
O3A Zn1P O5 92.7(4) 5 60_454 ?
O3A Zn1P O5 92.7(4) . 60_454 ?
O3B Zn1P O5 80.2(2) . 60_454 ?
O3B Zn1P O5 113.6(4) 9 60_454 ?
O3B Zn1P O5 80.2(2) 5 60_454 ?
O5 Zn1P O5 38.5(6) 32_544 60_454 ?
O5 Zn1P O5 38.5(6) 76_445 60_454 ?
Zn1' Zn1P O2A 80.43(14) . . ?
Zn1 Zn1P O2A 99.57(14) . . ?
O3A Zn1P O2A 175.1(4) 9 . ?
O3A Zn1P O2A 64.17(11) 5 . ?
O3A Zn1P O2A 64.17(11) . . ?
O3B Zn1P O2A 60.70(3) . . ?
O3B Zn1P O2A 171.7(3) 9 . ?
O3B Zn1P O2A 60.70(3) 5 . ?
O5 Zn1P O2A 91.9(2) 32_544 . ?
O5 Zn1P O2A 91.9(2) 76_445 . ?
O5 Zn1P O2A 58.1(4) 60_454 . ?
Zn1P Zn1' O5 149.2(5) . 60_454 ?
Zn1P Zn1' O5 149.2(5) . 32_544 ?
O5 Zn1' O5 52.7(8) 60_454 32_544 ?
Zn1P Zn1' O5 149.2(5) . 76_445 ?
O5 Zn1' O5 52.7(8) 60_454 76_445 ?
O5 Zn1' O5 52.7(8) 32_544 76_445 ?
Zn1P Zn1' O3B 67.03(11) . 5 ?
O5 Zn1' O3B 95.7(3) 60_454 5 ?
O5 Zn1' O3B 143.8(5) 32_544 5 ?
O5 Zn1' O3B 95.7(3) 76_445 5 ?
Zn1P Zn1' O3B 67.03(11) . 9 ?
O5 Zn1' O3B 143.8(5) 60_454 9 ?
O5 Zn1' O3B 95.7(3) 32_544 9 ?
O5 Zn1' O3B 95.7(3) 76_445 9 ?
O3B Zn1' O3B 105.75(12) 5 9 ?
Zn1P Zn1' O3B 67.02(11) . . ?
O5 Zn1' O3B 95.7(3) 60_454 . ?
O5 Zn1' O3B 95.7(3) 32_544 . ?
O5 Zn1' O3B 143.8(5) 76_445 . ?
O3B Zn1' O3B 105.75(12) 5 . ?
O3B Zn1' O3B 105.75(12) 9 . ?
Zn1P Zn1' O3A 55.9(3) . 5 ?
O5 Zn1' O3A 105.6(4) 60_454 5 ?
O5 Zn1' O3A 154.9(6) 32_544 5 ?
O5 Zn1' O3A 105.6(4) 76_445 5 ?
O3B Zn1' O3A 11.1(3) 5 5 ?
O3B Zn1' O3A 99.3(2) 9 5 ?
O3B Zn1' O3A 99.3(2) . 5 ?
Zn1P Zn1' O3A 55.9(3) . 9 ?
O5 Zn1' O3A 154.9(6) 60_454 9 ?
O5 Zn1' O3A 105.6(4) 32_544 9 ?
O5 Zn1' O3A 105.6(4) 76_445 9 ?
O3B Zn1' O3A 99.3(2) 5 9 ?
O3B Zn1' O3A 11.1(3) 9 9 ?
O3B Zn1' O3A 99.3(2) . 9 ?
O3A Zn1' O3A 91.6(4) 5 9 ?
Zn1P Zn1' O3A 55.9(3) . . ?
O5 Zn1' O3A 105.6(4) 60_454 . ?
O5 Zn1' O3A 105.6(4) 32_544 . ?
O5 Zn1' O3A 154.9(6) 76_445 . ?
O3B Zn1' O3A 99.3(2) 5 . ?
O3B Zn1' O3A 99.3(2) 9 . ?
O3B Zn1' O3A 11.1(3) . . ?
O3A Zn1' O3A 91.6(4) 5 . ?
O3A Zn1' O3A 91.6(4) 9 . ?
Zn1P Zn1' Zn1 0.0(4) . . ?
O5 Zn1' Zn1 149.2(5) 60_454 . ?
O5 Zn1' Zn1 149.2(5) 32_544 . ?
O5 Zn1' Zn1 149.2(5) 76_445 . ?
O3B Zn1' Zn1 67.03(11) 5 . ?
O3B Zn1' Zn1 67.03(11) 9 . ?
O3B Zn1' Zn1 67.02(11) . . ?
O3A Zn1' Zn1 55.9(3) 5 . ?
O3A Zn1' Zn1 55.9(3) 9 . ?
O3A Zn1' Zn1 55.9(3) . . ?
Zn1P Zn1' O2A 84.66(13) . . ?
O5 Zn1' O2A 64.5(5) 60_454 . ?
O5 Zn1' O2A 109.6(2) 32_544 . ?
O5 Zn1' O2A 109.6(2) 76_445 . ?
O3B Zn1' O2A 60.35(5) 5 . ?
O3B Zn1' O2A 151.69(18) 9 . ?
O3B Zn1' O2A 60.35(5) . . ?
O3A Zn1' O2A 62.33(10) 5 . ?
O3A Zn1' O2A 140.6(3) 9 . ?
O3A Zn1' O2A 62.32(10) . . ?
Zn1 Zn1' O2A 84.66(13) . . ?
Zn2P Zn2' Zn2 0.0(2) . . ?
Zn2P Zn2' O2A 73.8(4) . 34_544 ?
Zn2 Zn2' O2A 73.8(4) . 34_544 ?
Zn2P Zn2' O2A 73.8(4) . 78_445 ?
Zn2 Zn2' O2A 73.8(4) . 78_445 ?
O2A Zn2' O2A 112.6(3) 34_544 78_445 ?
Zn2P Zn2' O2A 73.8(4) . 50_454 ?
Zn2 Zn2' O2A 73.8(4) . 50_454 ?
O2A Zn2' O2A 112.6(3) 34_544 50_454 ?
O2A Zn2' O2A 112.6(3) 78_445 50_454 ?
Zn2P Zn2' O5 160.3(5) . . ?
Zn2 Zn2' O5 160.3(5) . . ?
O2A Zn2' O5 115.1(4) 34_544 . ?
O2A Zn2' O5 86.5(6) 78_445 . ?
O2A Zn2' O5 115.1(4) 50_454 . ?
Zn2P Zn2' O5 160.3(5) . 9 ?
Zn2 Zn2' O5 160.3(5) . 9 ?
O2A Zn2' O5 115.1(4) 34_544 9 ?
O2A Zn2' O5 115.1(4) 78_445 9 ?
O2A Zn2' O5 86.5(6) 50_454 9 ?
O5 Zn2' O5 34.0(8) . 9 ?
Zn2P Zn2' O5 160.3(5) . 5 ?
Zn2 Zn2' O5 160.3(5) . 5 ?
O2A Zn2' O5 86.5(6) 34_544 5 ?
O2A Zn2' O5 115.1(4) 78_445 5 ?
O2A Zn2' O5 115.1(4) 50_454 5 ?
O5 Zn2' O5 34.0(8) . 5 ?
O5 Zn2' O5 34.0(8) 9 5 ?
Zn2P Zn2' O2B 71.7(3) . 34_544 ?
Zn2 Zn2' O2B 71.7(3) . 34_544 ?
O2A Zn2' O2B 2.1(7) 34_544 34_544 ?
O2A Zn2' O2B 111.63(8) 78_445 34_544 ?
O2A Zn2' O2B 111.63(8) 50_454 34_544 ?
O5 Zn2' O2B 117.1(4) . 34_544 ?
O5 Zn2' O2B 117.1(4) 9 34_544 ?
O5 Zn2' O2B 88.6(6) 5 34_544 ?
Zn2P Zn2' O2B 71.7(3) . 78_445 ?
Zn2 Zn2' O2B 71.7(3) . 78_445 ?
O2A Zn2' O2B 111.63(8) 34_544 78_445 ?
O2A Zn2' O2B 2.1(7) 78_445 78_445 ?
O2A Zn2' O2B 111.63(8) 50_454 78_445 ?
O5 Zn2' O2B 88.6(6) . 78_445 ?
O5 Zn2' O2B 117.1(4) 9 78_445 ?
O5 Zn2' O2B 117.1(4) 5 78_445 ?
O2B Zn2' O2B 110.6(3) 34_544 78_445 ?
Zn2P Zn2' O2B 71.7(3) . 50_454 ?
Zn2 Zn2' O2B 71.7(3) . 50_454 ?
O2A Zn2' O2B 111.63(8) 34_544 50_454 ?
O2A Zn2' O2B 111.63(8) 78_445 50_454 ?
O2A Zn2' O2B 2.1(7) 50_454 50_454 ?
O5 Zn2' O2B 117.1(4) . 50_454 ?
O5 Zn2' O2B 88.6(6) 9 50_454 ?
O5 Zn2' O2B 117.1(4) 5 50_454 ?
O2B Zn2' O2B 110.6(3) 34_544 50_454 ?
O2B Zn2' O2B 110.6(3) 78_445 50_454 ?
Zn2P Zn2' O4 74.66(5) . 34_544 ?
Zn2 Zn2' O4 74.66(5) . 34_544 ?
O2A Zn2' O4 148.5(4) 34_544 34_544 ?
O2A Zn2' O4 57.53(5) 78_445 34_544 ?
O2A Zn2' O4 57.53(5) 50_454 34_544 ?
O5 Zn2' O4 95.0(3) . 34_544 ?
O5 Zn2' O4 95.0(3) 9 34_544 ?
O5 Zn2' O4 125.1(5) 5 34_544 ?
O2B Zn2' O4 146.4(3) 34_544 34_544 ?
O2B Zn2' O4 57.26(4) 78_445 34_544 ?
O2B Zn2' O4 57.26(4) 50_454 34_544 ?
Zn2' Zn2P Zn2 180.0(4) . . ?
Zn2' Zn2P O2A 83.2(4) . 78_445 ?
Zn2 Zn2P O2A 96.8(4) . 78_445 ?
Zn2' Zn2P O2A 83.2(4) . 50_454 ?
Zn2 Zn2P O2A 96.8(4) . 50_454 ?
O2A Zn2P O2A 118.60(15) 78_445 50_454 ?
Zn2' Zn2P O2A 83.2(4) . 34_544 ?
Zn2 Zn2P O2A 96.8(4) . 34_544 ?
O2A Zn2P O2A 118.60(15) 78_445 34_544 ?
O2A Zn2P O2A 118.60(15) 50_454 34_544 ?
Zn2' Zn2P O2B 88.5(3) . 34_544 ?
Zn2 Zn2P O2B 91.5(3) . 34_544 ?
O2A Zn2P O2B 119.55(4) 78_445 34_544 ?
O2A Zn2P O2B 119.55(4) 50_454 34_544 ?
O2A Zn2P O2B 5.4(6) 34_544 34_544 ?
Zn2' Zn2P O2B 88.5(3) . 78_445 ?
Zn2 Zn2P O2B 91.5(3) . 78_445 ?
O2A Zn2P O2B 5.4(6) 78_445 78_445 ?
O2A Zn2P O2B 119.55(4) 50_454 78_445 ?
O2A Zn2P O2B 119.55(4) 34_544 78_445 ?
O2B Zn2P O2B 119.93(3) 34_544 78_445 ?
Zn2' Zn2P O2B 88.5(3) . 50_454 ?
Zn2 Zn2P O2B 91.5(3) . 50_454 ?
O2A Zn2P O2B 119.55(4) 78_445 50_454 ?
O2A Zn2P O2B 5.4(6) 50_454 50_454 ?
O2A Zn2P O2B 119.55(4) 34_544 50_454 ?
O2B Zn2P O2B 119.93(3) 34_544 50_454 ?
O2B Zn2P O2B 119.93(3) 78_445 50_454 ?
Zn2' Zn2P O5 14.2(4) . . ?
Zn2 Zn2P O5 165.8(4) . . ?
O2A Zn2P O5 68.9(5) 78_445 . ?
O2A Zn2P O5 90.4(4) 50_454 . ?
O2A Zn2P O5 90.4(4) 34_544 . ?
O2B Zn2P O5 95.6(4) 34_544 . ?
O2B Zn2P O5 74.3(5) 78_445 . ?
O2B Zn2P O5 95.6(4) 50_454 . ?
Zn2' Zn2P O5 14.2(4) . 9 ?
Zn2 Zn2P O5 165.8(4) . 9 ?
O2A Zn2P O5 90.4(4) 78_445 9 ?
O2A Zn2P O5 68.9(5) 50_454 9 ?
O2A Zn2P O5 90.4(4) 34_544 9 ?
O2B Zn2P O5 95.6(4) 34_544 9 ?
O2B Zn2P O5 95.6(4) 78_445 9 ?
O2B Zn2P O5 74.3(5) 50_454 9 ?
O5 Zn2P O5 24.6(6) . 9 ?
Zn2' Zn2P O5 14.2(4) . 5 ?
Zn2 Zn2P O5 165.8(4) . 5 ?
O2A Zn2P O5 90.4(4) 78_445 5 ?
O2A Zn2P O5 90.4(4) 50_454 5 ?
O2A Zn2P O5 68.9(5) 34_544 5 ?
O2B Zn2P O5 74.3(5) 34_544 5 ?
O2B Zn2P O5 95.6(4) 78_445 5 ?
O2B Zn2P O5 95.6(4) 50_454 5 ?
O5 Zn2P O5 24.6(6) . 5 ?
O5 Zn2P O5 24.6(6) 9 5 ?
Zn2' Zn2P O4 90.66(11) . 34_544 ?
Zn2 Zn2P O4 89.34(11) . 34_544 ?
O2A Zn2P O4 60.33(3) 78_445 34_544 ?
O2A Zn2P O4 60.33(3) 50_454 34_544 ?
O2A Zn2P O4 173.8(4) 34_544 34_544 ?
O2B Zn2P O4 179.2(4) 34_544 34_544 ?
O2B Zn2P O4 60.036(9) 78_445 34_544 ?
O2B Zn2P O4 60.032(9) 50_454 34_544 ?
O5 Zn2P O4 83.6(2) . 34_544 ?
O5 Zn2P O4 83.6(2) 9 34_544 ?
O5 Zn2P O4 104.9(4) 5 34_544 ?
Zn2P Zn2 Zn2' 0.0(5) . . ?
Zn2P Zn2 O2A 57.9(3) . 78_445 ?
Zn2' Zn2 O2A 57.9(3) . 78_445 ?
Zn2P Zn2 O2A 57.9(3) . 34_544 ?
Zn2' Zn2 O2A 57.9(3) . 34_544 ?
O2A Zn2 O2A 94.4(4) 78_445 34_544 ?
Zn2P Zn2 O2A 57.9(3) . 50_454 ?
Zn2' Zn2 O2A 57.9(3) . 50_454 ?
O2A Zn2 O2A 94.4(4) 78_445 50_454 ?
O2A Zn2 O2A 94.4(4) 34_544 50_454 ?
Zn2P Zn2 O2B 65.0(3) . 34_544 ?
Zn2' Zn2 O2B 65.0(3) . 34_544 ?
O2A Zn2 O2B 99.2(3) 78_445 34_544 ?
O2A Zn2 O2B 7.1(4) 34_544 34_544 ?
O2A Zn2 O2B 99.2(3) 50_454 34_544 ?
Zn2P Zn2 O2B 65.0(3) . 78_445 ?
Zn2' Zn2 O2B 65.0(3) . 78_445 ?
O2A Zn2 O2B 7.1(4) 78_445 78_445 ?
O2A Zn2 O2B 99.2(3) 34_544 78_445 ?
O2A Zn2 O2B 99.2(3) 50_454 78_445 ?
O2B Zn2 O2B 103.5(4) 34_544 78_445 ?
Zn2P Zn2 O2B 65.0(3) . 50_454 ?
Zn2' Zn2 O2B 65.0(3) . 50_454 ?
O2A Zn2 O2B 99.2(3) 78_445 50_454 ?
O2A Zn2 O2B 99.2(3) 34_544 50_454 ?
O2A Zn2 O2B 7.1(4) 50_454 50_454 ?
O2B Zn2 O2B 103.5(4) 34_544 50_454 ?
O2B Zn2 O2B 103.5(4) 78_445 50_454 ?
Zn2P Zn2 O4 72.63(18) . 34_544 ?
Zn2' Zn2 O4 72.63(18) . 34_544 ?
O2A Zn2 O4 55.74(8) 78_445 34_544 ?
O2A Zn2 O4 130.6(5) 34_544 34_544 ?
O2A Zn2 O4 55.74(8) 50_454 34_544 ?
O2B Zn2 O4 137.7(5) 34_544 34_544 ?
O2B Zn2 O4 56.04(8) 78_445 34_544 ?
O2B Zn2 O4 56.04(8) 50_454 34_544 ?
Zn2P Zn2 O4 72.62(18) . 78_445 ?
Zn2' Zn2 O4 72.62(18) . 78_445 ?
O2A Zn2 O4 130.6(5) 78_445 78_445 ?
O2A Zn2 O4 55.74(8) 34_544 78_445 ?
O2A Zn2 O4 55.74(8) 50_454 78_445 ?
O2B Zn2 O4 56.03(8) 34_544 78_445 ?
O2B Zn2 O4 137.7(5) 78_445 78_445 ?
O2B Zn2 O4 56.04(8) 50_454 78_445 ?
O4 Zn2 O4 111.48(17) 34_544 78_445 ?
Zn2P Zn2 O4 72.63(18) . 50_454 ?
Zn2' Zn2 O4 72.63(18) . 50_454 ?
O2A Zn2 O4 55.74(8) 78_445 50_454 ?
O2A Zn2 O4 55.74(8) 34_544 50_454 ?
O2A Zn2 O4 130.6(5) 50_454 50_454 ?
O2B Zn2 O4 56.04(8) 34_544 50_454 ?
O2B Zn2 O4 56.04(8) 78_445 50_454 ?
O2B Zn2 O4 137.7(5) 50_454 50_454 ?
O4 Zn2 O4 111.49(17) 34_544 50_454 ?
O4 Zn2 O4 111.48(17) 78_445 50_454 ?
Zn2P Zn2 Si 67.95(17) . 83_445 ?
Zn2' Zn2 Si 67.95(17) . 83_445 ?
O2A Zn2 Si 28.26(5) 78_445 83_445 ?
O2A Zn2 Si 78.65(17) 34_544 83_445 ?
O2A Zn2 Si 118.7(4) 50_454 83_445 ?
O2B Zn2 Si 81.04(16) 34_544 83_445 ?
O2B Zn2 Si 27.44(4) 78_445 83_445 ?
O2B Zn2 Si 124.6(4) 50_454 83_445 ?
O4 Zn2 Si 83.40(11) 34_544 83_445 ?
O4 Zn2 Si 130.9(3) 78_445 83_445 ?
O4 Zn2 Si 28.75(4) 50_454 83_445 ?
O5 O5 O5 60.003(4) 5 9 ?
O5 O5 O5 120.000(3) 5 34_544 ?
O5 O5 O5 90.010(3) 9 34_544 ?
O5 O5 O5 89.986(2) 5 55_454 ?
O5 O5 O5 119.997(3) 9 55_454 ?
O5 O5 O5 59.997(2) 34_544 55_454 ?
O5 O5 Zn1' 148.10(16) 5 76_445 ?
O5 O5 Zn1' 148.13(16) 9 76_445 ?
O5 O5 Zn1' 63.7(4) 34_544 76_445 ?
O5 O5 Zn1' 63.7(4) 55_454 76_445 ?
O5 O5 Zn2' 73.0(4) 5 . ?
O5 O5 Zn2' 73.0(4) 9 . ?
O5 O5 Zn2' 150.013(5) 34_544 . ?
O5 O5 Zn2' 149.988(5) 55_454 . ?
Zn1' O5 Zn2' 121.1(9) 76_445 . ?
O5 O5 Zn1P 149.86(3) 5 76_445 ?
O5 O5 Zn1P 149.89(3) 9 76_445 ?
O5 O5 Zn1P 70.8(3) 34_544 76_445 ?
O5 O5 Zn1P 70.8(3) 55_454 76_445 ?
Zn1' O5 Zn1P 8.44(15) 76_445 76_445 ?
Zn2' O5 Zn1P 112.6(7) . 76_445 ?
O5 O5 Zn2P 77.7(3) 5 . ?
O5 O5 Zn2P 77.7(3) 9 . ?
O5 O5 Zn2P 149.60(5) 34_544 . ?
O5 O5 Zn2P 149.58(5) 55_454 . ?
Zn1' O5 Zn2P 115.6(7) 76_445 . ?
Zn2' O5 Zn2P 5.48(14) . . ?
Zn1P O5 Zn2P 107.1(6) 76_445 . ?
O5 O5 Zn1' 78.9(2) 5 50_454 ?
O5 O5 Zn1' 20.1(3) 9 50_454 ?
O5 O5 Zn1' 73.2(3) 34_544 50_454 ?
O5 O5 Zn1' 117.2(3) 55_454 50_454 ?
Zn1' O5 Zn1' 128.0(3) 76_445 50_454 ?
Zn2' O5 Zn1' 84.2(4) . 50_454 ?
Zn1P O5 Zn1' 130.3(3) 76_445 50_454 ?
Zn2P O5 Zn1' 87.9(4) . 50_454 ?
O5 O5 Zn1' 20.1(3) 5 27_544 ?
O5 O5 Zn1' 78.8(2) 9 27_544 ?
O5 O5 Zn1' 117.2(3) 34_544 27_544 ?
O5 O5 Zn1' 73.2(3) 55_454 27_544 ?
Zn1' O5 Zn1' 128.0(3) 76_445 27_544 ?
Zn2' O5 Zn1' 84.2(4) . 27_544 ?
Zn1P O5 Zn1' 130.3(3) 76_445 27_544 ?
Zn2P O5 Zn1' 87.9(4) . 27_544 ?
Zn1' O5 Zn1' 96.4(5) 50_454 27_544 ?

loop_
_geom_bond_atom_site_label_1
_geom_bond_atom_site_label_2
_geom_bond_distance
_geom_bond_site_symmetry_2
_geom_bond_publ_flag
Si O1 1.6277(9) 101 ?
Si O4 1.6288(6) 55_454 ?
Si O2B 1.633(4) 9 ?
Si O3B 1.704(2) . ?
Si O2A 1.727(4) 9 ?
Si O3A 1.750(7) . ?
Si Zn1P 3.0784(5) . ?
Si Zn2P 3.1232(6) 27_544 ?
Si Zn2' 3.1522(5) 27_544 ?
Si Zn1' 3.2245(7) . ?
Si Zn2 3.356(4) 27_544 ?
Si Zn1 3.4396(4) . ?
O2A Zn2P 1.947(9) 50_454 ?
O2A Zn2' 2.012(6) 50_454 ?
O2A Zn2 2.281(13) 50_454 ?
O2A Zn1' 2.969(13) . ?
O2A Zn1P 2.997(13) . ?
O2B Zn2P 2.226(9) 50_454 ?
O2B Zn2' 2.343(8) 50_454 ?
O2B Zn2 2.455(12) 50_454 ?
O2B Zn1P 3.027(13) . ?
O2B Zn1' 3.083(12) . ?
O3A Zn1P 1.913(17) . ?
O3A Zn1' 2.236(16) . ?
O3A Zn1 2.249(14) . ?
O3B Zn1P 1.925(4) . ?
O3B Zn1' 2.091(4) . ?
O3B Zn1 2.577(4) . ?
O4 Zn2P 3.0159(18) 50_454 ?
O4 Zn2' 3.1272(19) 50_454 ?
O4 Zn2 3.160(4) 50_454 ?
Zn1 Zn1P 1.756(4) 97 ?
Zn1 Zn1P 1.756(4) . ?
Zn1 Zn1' 2.5302(18) 97 ?
Zn1 Zn1' 2.5303(18) . ?
Zn1P Zn1' 0.774(4) . ?
Zn1P O5 2.702(18) 32_544 ?
Zn1P O5 2.702(18) 76_445 ?
Zn1P O5 2.702(18) 60_454 ?
Zn1' O5 2.007(17) 60_454 ?
Zn1' O5 2.007(17) 32_544 ?
Zn1' O5 2.007(17) 76_445 ?
Zn2' Zn2P 0.793(5) . ?
Zn2' Zn2 1.771(11) . ?
Zn2' O5 2.043(17) . ?
Zn2' O5 2.043(17) 9 ?
Zn2' O5 2.043(17) 5 ?
Zn2P Zn2 0.978(11) . ?
Zn2P O5 2.802(18) . ?
Zn2P O5 2.802(18) 9 ?
Zn2P O5 2.802(18) 5 ?
O5 O5 1.19(3) 5 ?
O5 O5 1.19(3) 9 ?
O5 O5 1.78(3) 34_544 ?
O5 O5 1.78(3) 55_454 ?
